data_4349704
loop_
_publ_author_name
'Yan, Zheng'
'Zhu, Long-Feng'
'Zhu, Lian-Wen'
'Meng, Yan'
'Hoque, Md. Najbul'
'Liu, Jun-Liang'
'Chen, Yan-Cong'
'Ni, Zhao-Ping'
'Tong, Ming-Liang'

_publ_section_title
;
 A ladder-type iron(ii) coordination polymer with enhanced spin-crossover
 behavior
;
_journal_issue 6
_journal_name_full 'Inorganic Chemistry Frontiers'
_journal_page_first 921
_journal_paper_doi 10.1039/C7QI00180K
_journal_volume 4
_journal_year 2017
_chemical_formula_sum 'C14 H8 Au Fe N7'
_chemical_formula_weight 527.09
_space_group_IT_number 12
_space_group_name_Hall '-C 2y'
_space_group_name_H-M_alt 'C 1 2/m 1'
_symmetry_cell_setting monoclinic
_symmetry_space_group_name_H-M 'C 1 2/m 1'
_atom_sites_solution_hydrogens geom
_atom_sites_solution_primary direct
_atom_sites_solution_secondary difmap
_audit_creation_method SHELXL-97
_audit_update_record
;
2016-09-14 deposited with the CCDC.
2017-05-03 downloaded from the CCDC.
;
_cell_angle_alpha 90.00
_cell_angle_beta 123.337(7)
_cell_angle_gamma 90.00
_cell_formula_units_Z 4
_cell_length_a 11.604(2)
_cell_length_b 15.736(2)
_cell_length_c 10.479(3)
_cell_measurement_reflns_used 3658
_cell_measurement_temperature 373(2)
_cell_measurement_theta_max 54.96
_cell_measurement_theta_min 6.96
_cell_volume 1598.6(6)
_computing_structure_refinement 'SHELXL-97 (Sheldrick, 1997)'
_computing_structure_solution 'SHELXS-97 (Sheldrick, 1990)'
_diffrn_ambient_temperature 373(2)
_diffrn_measured_fraction_theta_full 0.969
_diffrn_measured_fraction_theta_max 0.969
_diffrn_measurement_device_type 'Rigaku R-AXIS SPIDER Image Plate diffractometer'
_diffrn_measurement_method '\w scan'
_diffrn_radiation_monochromator graphite
_diffrn_radiation_source 'fine-focus sealed tube'
_diffrn_radiation_type MoK\a
_diffrn_radiation_wavelength 0.71073
_diffrn_reflns_av_R_equivalents 0.0636
_diffrn_reflns_av_sigmaI/netI 0.0596
_diffrn_reflns_limit_h_max 14
_diffrn_reflns_limit_h_min -14
_diffrn_reflns_limit_k_max 19
_diffrn_reflns_limit_k_min -18
_diffrn_reflns_limit_l_max 10
_diffrn_reflns_limit_l_min -12
_diffrn_reflns_number 5172
_diffrn_reflns_theta_full 26.00
_diffrn_reflns_theta_max 26.00
_diffrn_reflns_theta_min 3.48
_exptl_absorpt_coefficient_mu 10.082
_exptl_absorpt_correction_T_max 0.739
_exptl_absorpt_correction_T_min 0.623
_exptl_crystal_colour yellow
_exptl_crystal_density_diffrn 2.190
_exptl_crystal_density_method 'not measured'
_exptl_crystal_description rodlike
_exptl_crystal_F_000 984
_exptl_crystal_size_max 0.06
_exptl_crystal_size_mid 0.04
_exptl_crystal_size_min 0.03
_refine_diff_density_max 1.230
_refine_diff_density_min -0.967
_refine_diff_density_rms 0.153
_refine_ls_extinction_method none
_refine_ls_goodness_of_fit_ref 1.057
_refine_ls_hydrogen_treatment mixed
_refine_ls_matrix_type full
_refine_ls_number_parameters 114
_refine_ls_number_reflns 1577
_refine_ls_number_restraints 0
_refine_ls_restrained_S_all 1.057
_refine_ls_R_factor_all 0.0734
_refine_ls_R_factor_gt 0.0422
_refine_ls_shift/su_max 0.000
_refine_ls_shift/su_mean 0.000
_refine_ls_structure_factor_coef Fsqd
_refine_ls_weighting_details 'calc w=1/[\s^2^(Fo^2^)+(0.0542P)^2^+0.0000P] where P=(Fo^2^+2Fc^2^)/3'
_refine_ls_weighting_scheme calc
_refine_ls_wR_factor_gt 0.0906
_refine_ls_wR_factor_ref 0.1153
_reflns_number_gt 1029
_reflns_number_total 1627
_reflns_threshold_expression >2sigma(I)
_cod_data_source_file c7qi00180k2.cif
_cod_data_source_block 1-373K
_cod_original_cell_volume 1598.6(5)
_cod_original_sg_symbol_H-M 'C  2/m '
_cod_database_code 4349704

loop_
_symmetry_equiv_pos_as_xyz
'x, y, z'
'-x, y, -z'
'x+1/2, y+1/2, z'
'-x+1/2, y+1/2, -z'
'-x, -y, -z'
'x, -y, z'
'-x+1/2, -y+1/2, -z'
'x+1/2, -y+1/2, z'

loop_
_atom_site_label
_atom_site_type_symbol
_atom_site_fract_x
_atom_site_fract_y
_atom_site_fract_z
_atom_site_U_iso_or_equiv
_atom_site_adp_type
_atom_site_occupancy
_atom_site_symmetry_multiplicity
_atom_site_calc_flag
_atom_site_refinement_flags
Au1 Au 0.28077(6) 0.0000 0.85193(6) 0.0783(3) Uani 1 2 d S
Fe1 Fe 0.28019(15) 0.0000 0.35342(17) 0.0534(4) Uani 1 2 d S
N1 N 0.4309(6) 0.0956(3) 0.4526(8) 0.0592(15) Uani 1 1 d .
N2 N 0.1642(7) 0.1263(4) 0.2771(8) 0.0664(17) Uani 1 1 d .
N3 N 0.5000 0.2316(5) 0.5000 0.069(3) Uani 1 2 d S
N4 N 0.2480(14) 0.0000 0.5359(15) 0.083(3) Uani 1 2 d S
N5 N 0.2788(12) 0.0000 0.1488(14) 0.074(3) Uani 1 2 d S
C1 C 0.0283(10) 0.1399(6) 0.1905(12) 0.086(3) Uani 1 1 d .
H1A H -0.0297 0.0928 0.1520 0.104 Uiso 1 1 calc R
C2 C -0.0312(11) 0.2198(8) 0.1545(15) 0.103(3) Uani 1 1 d .
H2A H -0.1265 0.2263 0.0941 0.123 Uiso 1 1 calc R
C3 C 0.0536(13) 0.2886(7) 0.2102(15) 0.105(4) Uani 1 1 d .
H3A H 0.0169 0.3432 0.1886 0.127 Uiso 1 1 calc R
C4 C 0.1943(11) 0.2767(5) 0.2988(12) 0.081(3) Uani 1 1 d .
H4A H 0.2536 0.3231 0.3369 0.097 Uiso 1 1 calc R
C5 C 0.2458(8) 0.1959(5) 0.3301(9) 0.061(2) Uani 1 1 d .
C6 C 0.3926(9) 0.1774(4) 0.4262(10) 0.0601(19) Uani 1 1 d .
C7 C 0.2608(19) 0.0000 0.650(2) 0.087(4) Uani 1 2 d S
C8 C 0.2857(14) 0.0000 0.0435(15) 0.068(3) Uani 1 2 d S

loop_
_atom_site_aniso_label
_atom_site_aniso_U_11
_atom_site_aniso_U_22
_atom_site_aniso_U_33
_atom_site_aniso_U_23
_atom_site_aniso_U_13
_atom_site_aniso_U_12
Au1 0.1144(5) 0.0722(4) 0.0712(4) 0.000 0.0656(4) 0.000
Fe1 0.0650(9) 0.0495(8) 0.0480(9) 0.000 0.0326(8) 0.000
N1 0.059(3) 0.049(3) 0.061(4) 0.000(3) 0.028(3) -0.002(3)
N2 0.066(4) 0.072(4) 0.055(4) 0.007(3) 0.029(4) 0.009(3)
N3 0.082(7) 0.046(5) 0.075(7) 0.000 0.040(6) 0.000
N4 0.135(10) 0.065(6) 0.085(8) 0.000 0.083(9) 0.000
N5 0.089(7) 0.078(6) 0.060(7) 0.000 0.044(6) 0.000
C1 0.078(6) 0.092(6) 0.081(7) 0.011(6) 0.038(6) 0.012(6)
C2 0.077(7) 0.115(8) 0.107(10) 0.018(7) 0.045(7) 0.025(7)
C3 0.103(9) 0.102(8) 0.113(10) 0.019(7) 0.060(8) 0.035(7)
C4 0.082(6) 0.065(5) 0.091(7) 0.010(5) 0.044(6) 0.014(5)
C5 0.068(6) 0.057(4) 0.056(5) 0.003(4) 0.032(5) 0.005(4)
C6 0.076(5) 0.047(4) 0.057(5) 0.004(4) 0.037(5) 0.004(4)
C7 0.150(13) 0.046(6) 0.099(11) 0.000 0.090(12) 0.000
C8 0.094(9) 0.070(6) 0.055(7) 0.000 0.051(8) 0.000

loop_
_atom_type_symbol
_atom_type_description
_atom_type_scat_dispersion_real
_atom_type_scat_dispersion_imag
_atom_type_scat_source
C C 0.0033 0.0016 'International Tables Vol C Tables 4.2.6.8 and 6.1.1.4'
H H 0.0000 0.0000 'International Tables Vol C Tables 4.2.6.8 and 6.1.1.4'
N N 0.0061 0.0033 'International Tables Vol C Tables 4.2.6.8 and 6.1.1.4'
Fe Fe 0.3463 0.8444 'International Tables Vol C Tables 4.2.6.8 and 6.1.1.4'
Au Au -2.0133 8.8022 'International Tables Vol C Tables 4.2.6.8 and 6.1.1.4'

loop_
_geom_angle_atom_site_label_1
_geom_angle_atom_site_label_2
_geom_angle_atom_site_label_3
_geom_angle
_geom_angle_site_symmetry_1
_geom_angle_site_symmetry_3
C8 Au1 C7 175.8(6) 1_556 .
N1 Fe1 N1 91.6(3) . 6
N1 Fe1 N5 92.4(3) . .
N1 Fe1 N5 92.4(3) 6 .
N1 Fe1 N4 93.7(3) . .
N1 Fe1 N4 93.7(3) 6 .
N5 Fe1 N4 171.3(4) . .
N1 Fe1 N2 165.3(2) . 6
N1 Fe1 N2 73.7(2) 6 6
N5 Fe1 N2 88.3(2) . 6
N4 Fe1 N2 87.4(2) . 6
N1 Fe1 N2 73.7(2) . .
N1 Fe1 N2 165.3(2) 6 .
N5 Fe1 N2 88.3(2) . .
N4 Fe1 N2 87.4(2) . .
N2 Fe1 N2 120.9(4) 6 .
C6 N1 N1 106.2(4) . 2_656
C6 N1 Fe1 119.6(5) . .
N1 N1 Fe1 134.19(16) 2_656 .
C1 N2 C5 116.7(7) . .
C1 N2 Fe1 128.7(6) . .
C5 N2 Fe1 114.6(5) . .
C6 N3 C6 101.6(8) . 2_656
C7 N4 Fe1 165.3(15) . .
C8 N5 Fe1 176.3(13) . .
N2 C1 C2 123.8(10) . .
N2 C1 H1A 118.1 . .
C2 C1 H1A 118.1 . .
C3 C2 C1 118.1(10) . .
C3 C2 H2A 120.9 . .
C1 C2 H2A 120.9 . .
C2 C3 C4 119.4(10) . .
C2 C3 H3A 120.3 . .
C4 C3 H3A 120.3 . .
C5 C4 C3 119.3(10) . .
C5 C4 H4A 120.4 . .
C3 C4 H4A 120.4 . .
N2 C5 C4 122.7(8) . .
N2 C5 C6 114.3(6) . .
C4 C5 C6 123.0(8) . .
N1 C6 N3 113.1(7) . .
N1 C6 C5 117.8(7) . .
N3 C6 C5 129.1(6) . .
N4 C7 Au1 179.3(17) . .
N5 C8 Au1 175.3(14) . 1_554

loop_
_geom_bond_atom_site_label_1
_geom_bond_atom_site_label_2
_geom_bond_distance
_geom_bond_site_symmetry_2
Au1 C8 1.977(12) 1_556
Au1 C7 1.995(16) .
Fe1 N1 2.098(6) .
Fe1 N1 2.098(6) 6
Fe1 N5 2.135(12) .
Fe1 N4 2.140(11) .
Fe1 N2 2.285(6) 6
Fe1 N2 2.285(6) .
N1 C6 1.340(9) .
N1 N1 1.344(12) 2_656
N2 C1 1.335(11) .
N2 C5 1.352(10) .
N3 C6 1.349(9) .
N3 C6 1.349(9) 2_656
N4 C7 1.124(18) .
N5 C8 1.149(17) .
C1 C2 1.385(14) .
C1 H1A 0.9300 .
C2 C3 1.360(16) .
C2 H2A 0.9300 .
C3 C4 1.378(15) .
C3 H3A 0.9300 .
C4 C5 1.365(11) .
C4 H4A 0.9300 .
C5 C6 1.454(11) .
C8 Au1 1.977(12) 1_554

loop_
_geom_torsion_atom_site_label_1
_geom_torsion_atom_site_label_2
_geom_torsion_atom_site_label_3
_geom_torsion_atom_site_label_4
_geom_torsion
_geom_torsion_site_symmetry_1
_geom_torsion_site_symmetry_4
N1 Fe1 N1 C6 179.4(4) 6 .
N5 Fe1 N1 C6 86.9(6) . .
N4 Fe1 N1 C6 -86.8(6) . .
N2 Fe1 N1 C6 179.4(8) 6 .
N2 Fe1 N1 C6 -0.6(5) . .
N1 Fe1 N1 N1 -2.3(11) 6 2_656
N5 Fe1 N1 N1 -94.8(10) . 2_656
N4 Fe1 N1 N1 91.5(10) . 2_656
N2 Fe1 N1 N1 -2.3(17) 6 2_656
N2 Fe1 N1 N1 177.7(10) . 2_656
N1 Fe1 N2 C1 -178.4(8) . .
N1 Fe1 N2 C1 -178.3(10) 6 .
N5 Fe1 N2 C1 88.6(8) . .
N4 Fe1 N2 C1 -83.8(8) . .
N2 Fe1 N2 C1 1.6(10) 6 .
N1 Fe1 N2 C5 0.3(5) . .
N1 Fe1 N2 C5 0.4(12) 6 .
N5 Fe1 N2 C5 -92.6(6) . .
N4 Fe1 N2 C5 95.0(6) . .
N2 Fe1 N2 C5 -179.7(4) 6 .
N1 Fe1 N4 C7 -45.91(16) . .
N1 Fe1 N4 C7 45.91(16) 6 .
N5 Fe1 N4 C7 180.000(16) . .
N2 Fe1 N4 C7 119.43(18) 6 .
N2 Fe1 N4 C7 -119.43(18) . .
N1 Fe1 N5 C8 45.84(16) . .
N1 Fe1 N5 C8 -45.84(16) 6 .
N4 Fe1 N5 C8 180.000(15) . .
N2 Fe1 N5 C8 -119.49(18) 6 .
N2 Fe1 N5 C8 119.49(18) . .
C5 N2 C1 C2 -0.6(13) . .
Fe1 N2 C1 C2 178.1(8) . .
N2 C1 C2 C3 0.3(18) . .
C1 C2 C3 C4 0.3(19) . .
C2 C3 C4 C5 -0.5(17) . .
C1 N2 C5 C4 0.3(11) . .
Fe1 N2 C5 C4 -178.6(6) . .
C1 N2 C5 C6 178.8(8) . .
Fe1 N2 C5 C6 -0.1(8) . .
C3 C4 C5 N2 0.2(13) . .
C3 C4 C5 C6 -178.1(10) . .
N1 N1 C6 N3 -0.1(10) 2_656 .
Fe1 N1 C6 N3 178.6(4) . .
N1 N1 C6 C5 -177.9(8) 2_656 .
Fe1 N1 C6 C5 0.8(9) . .
C6 N3 C6 N1 0.0(4) 2_656 .
C6 N3 C6 C5 177.5(11) 2_656 .
N2 C5 C6 N1 -0.5(11) . .
C4 C5 C6 N1 178.1(7) . .
N2 C5 C6 N3 -177.8(7) . .
C4 C5 C6 N3 0.7(13) . .
Fe1 N4 C7 Au1 180.0(2) . .
C8 Au1 C7 N4 0.0(3) 1_556 .
Fe1 N5 C8 Au1 180.000(19) . 1_554
